data_4305967
loop_
_publ_author_name
'Yu-Juan Liu'
'Jie-Sheng Huang'
'Stephen Sin-Yin Chui'
'Cheng-Hui Li'
'Jing-Lin Zuo'
'Nianyong Zhu'
'Chi-Ming Che'

_publ_section_title
;
A Noncentrosymmetric 3D Coordination Polymer of Metallocalix[4]arene
;
_journal_name_full 'Inorganic Chemistry'
_journal_page_first 11514
_journal_page_last 11518
_journal_paper_doi 10.1021/ic8008859
_journal_volume 47
_journal_year 2008
_chemical_formula_sum 'C162 H222 Cl Co2 K3 O30'
_chemical_formula_weight 2919.71
_chemical_name_systematic
; 
 ? 
;
_space_group_IT_number 199
_symmetry_cell_setting cubic
_symmetry_space_group_name_Hall 'I 2b 2c 3'
_symmetry_space_group_name_H-M 'I 21 3'
_atom_sites_solution_hydrogens geom
_atom_sites_solution_primary direct
_atom_sites_solution_secondary difmap
_audit_creation_method SHELXL-97
_cell_angle_alpha 90.00
_cell_angle_beta 90.00
_cell_angle_gamma 90.00
_cell_formula_units_Z 4
_cell_length_a 27.046(2)
_cell_length_b 27.046(2)
_cell_length_c 27.046(2)
_cell_measurement_reflns_used 10
_cell_measurement_temperature 298
_cell_measurement_theta_max 30
_cell_measurement_theta_min 3
_cell_volume 19784(3)
_computing_molecular_graphics 'Ortep-3 for Windows (Farrugia, 1997)'
_computing_publication_material 'WinGX publication routines (Farrugia, 1999)'
_computing_structure_refinement 'SHELXL-97 (Sheldrick, 1997)'
_computing_structure_solution 'SHELXS-97 (Sheldrick, 1990)'
_diffrn_ambient_temperature 298
_diffrn_measured_fraction_theta_full 0.985
_diffrn_measured_fraction_theta_max 0.985
_diffrn_radiation_monochromator graphite
_diffrn_radiation_source 'fine-focus sealed tube'
_diffrn_radiation_type MoK\a
_diffrn_radiation_wavelength 0.71073
_diffrn_reflns_av_R_equivalents 0.1451
_diffrn_reflns_av_sigmaI/netI 0.2139
_diffrn_reflns_limit_h_max 28
_diffrn_reflns_limit_h_min -36
_diffrn_reflns_limit_k_max 35
_diffrn_reflns_limit_k_min -31
_diffrn_reflns_limit_l_max 26
_diffrn_reflns_limit_l_min -36
_diffrn_reflns_number 60092
_diffrn_reflns_theta_full 28.30
_diffrn_reflns_theta_max 28.30
_diffrn_reflns_theta_min 2.38
_exptl_absorpt_coefficient_mu 0.299
_exptl_absorpt_correction_type none
_exptl_crystal_colour Colorless
_exptl_crystal_density_diffrn 0.962
_exptl_crystal_density_method 'not measured'
_exptl_crystal_description Prism
_exptl_crystal_F_000 6031.9
_exptl_crystal_size_max 0.4
_exptl_crystal_size_mid 0.3
_exptl_crystal_size_min 0.25
_refine_diff_density_max 0.364
_refine_diff_density_min -0.289
_refine_diff_density_rms 0.050
_refine_ls_abs_structure_details 'Flack H D (1983), Acta Cryst. A39, 876-881'
_refine_ls_abs_structure_Flack 0.01(2)
_refine_ls_extinction_method none
_refine_ls_goodness_of_fit_ref 0.949
_refine_ls_hydrogen_treatment constr
_refine_ls_matrix_type full
_refine_ls_number_parameters 300
_refine_ls_number_reflns 8045
_refine_ls_restrained_S_all 0.949
_refine_ls_R_factor_all 0.2853
_refine_ls_R_factor_gt 0.0737
_refine_ls_shift/su_max 0.001
_refine_ls_shift/su_mean 0.000
_refine_ls_structure_factor_coef Fsqd
_refine_ls_weighting_details 'calc w=1/[\s^2^(Fo^2^)+(0.0050P)^2^+0.0000P] where P=(Fo^2^+2Fc^2^)/3'
_refine_ls_weighting_scheme calc
_refine_ls_wR_factor_gt 0.0891
_refine_ls_wR_factor_ref 0.1009
_reflns_number_gt 1985
_reflns_number_total 8045
_reflns_threshold_expression >2sigma(I)
_cod_data_source_file ic8008859_si_001_1.cif
_cod_data_source_block complex_1
_cod_depositor_comments
;
The following automatic conversions were performed:
'_symmetry_cell_setting' value 'Cubic' changed to 'cubic' according to
'/home/saulius/struct/CIF-dictionaries/cif_core.dic' dictionary named
'cif_core.dic' version 2.4.1 from 2010-06-29.

Automatic conversion script
Id: cif_fix_enum 1527 2010-12-29 10:47:43Z saulius 
;
_cod_database_code 4305967

loop_
_symmetry_equiv_pos_as_xyz
'x, y, z'
'-x+1/2, -y, z+1/2'
'-x, y+1/2, -z+1/2'
'x+1/2, -y+1/2, -z'
'z, x, y'
'z+1/2, -x+1/2, -y'
'-z+1/2, -x, y+1/2'
'-z, x+1/2, -y+1/2'
'y, z, x'
'-y, z+1/2, -x+1/2'
'y+1/2, -z+1/2, -x'
'-y+1/2, -z, x+1/2'
'x+1/2, y+1/2, z+1/2'
'-x+1, -y+1/2, z+1'
'-x+1/2, y+1, -z+1'
'x+1, -y+1, -z+1/2'
'z+1/2, x+1/2, y+1/2'
'z+1, -x+1, -y+1/2'
'-z+1, -x+1/2, y+1'
'-z+1/2, x+1, -y+1'
'y+1/2, z+1/2, x+1/2'
'-y+1/2, z+1, -x+1'
'y+1, -z+1, -x+1/2'
'-y+1, -z+1/2, x+1'

loop_
_atom_site_label
_atom_site_type_symbol
_atom_site_fract_x
_atom_site_fract_y
_atom_site_fract_z
_atom_site_U_iso_or_equiv
_atom_site_adp_type
_atom_site_occupancy
_atom_site_symmetry_multiplicity
_atom_site_calc_flag
_atom_site_refinement_flags
_atom_site_disorder_assembly
_atom_site_disorder_group
K1 K 0.7500 0.46724(7) 0.5000 0.0707(6) Uani 1 2 d S . .
Co1 Co 0.60171(3) 0.60171(3) 0.60171(3) 0.0642(5) Uani 1 3 d S . .
O1 O 0.61165(16) 0.52761(14) 0.58993(15) 0.0743(14) Uani 1 1 d . . .
O2 O 0.68669(17) 0.51981(15) 0.55581(16) 0.0770(15) Uani 1 1 d . . .
O3 O 0.67463(14) 0.42190(16) 0.54538(13) 0.0620(12) Uani 1 1 d . . .
O4 O 0.7887(3) 0.3313(5) 0.5648(3) 0.202(6) Uani 1 1 d . . .
O5 O 0.61184(16) 0.58879(17) 0.67710(15) 0.0976(16) Uani 1 1 d D . .
H5 H 0.5915 0.6051 0.6995 0.146 Uiso 1 1 calc R . .
C1 C 0.6451(3) 0.5034(3) 0.5691(2) 0.068(2) Uani 1 1 d . . .
C2 C 0.6351(2) 0.4500(2) 0.5653(2) 0.093(3) Uani 1 1 d . . .
H2A H 0.6275 0.4374 0.5980 0.111 Uiso 1 1 calc R . .
H2B H 0.6061 0.4451 0.5448 0.111 Uiso 1 1 calc R . .
C3 C 0.6659(2) 0.3711(3) 0.5531(3) 0.058(2) Uani 1 1 d D . .
C4 C 0.6392(3) 0.3466(3) 0.5188(3) 0.069(2) Uani 1 1 d . . .
C5 C 0.6288(2) 0.2970(3) 0.5290(3) 0.085(2) Uani 1 1 d . . .
H5A H 0.6117 0.2791 0.5052 0.102 Uiso 1 1 calc R . .
C6 C 0.6424(3) 0.2722(2) 0.5729(3) 0.082(2) Uani 1 1 d D . .
C7 C 0.6710(2) 0.2993(3) 0.5996(3) 0.073(2) Uani 1 1 d . . .
H7A H 0.6849 0.2833 0.6267 0.088 Uiso 1 1 calc R . .
C8 C 0.6843(2) 0.3476(3) 0.5948(3) 0.0624(19) Uani 1 1 d D . .
C9 C 0.7178(3) 0.3742(3) 0.6297(2) 0.100(3) Uani 1 1 d . . .
H9A H 0.7281 0.3506 0.6547 0.120 Uiso 1 1 calc R . .
H9B H 0.6982 0.3992 0.6464 0.120 Uiso 1 1 calc R . .
C10 C 0.7660(3) 0.4003(3) 0.6093(3) 0.0647(19) Uani 1 1 d . . .
C11 C 0.8029(5) 0.3816(3) 0.5770(4) 0.104(5) Uani 1 1 d . . .
C12 C 0.8441(3) 0.4012(4) 0.5611(3) 0.075(3) Uani 1 1 d . . .
C13 C 0.8503(3) 0.4466(3) 0.5753(3) 0.071(2) Uani 1 1 d . . .
H13A H 0.8787 0.4628 0.5646 0.086 Uiso 1 1 calc R . .
C14 C 0.8183(3) 0.4728(3) 0.6050(3) 0.0671(19) Uani 1 1 d . . .
C15 C 0.7757(3) 0.4486(3) 0.6218(2) 0.071(2) Uani 1 1 d . . .
H15A H 0.7535 0.4656 0.6418 0.085 Uiso 1 1 calc R . .
C16 C 0.6225(2) 0.3699(2) 0.4700(3) 0.080(2) Uani 1 1 d . . .
H16A H 0.6112 0.3430 0.4491 0.096 Uiso 1 1 calc R . .
H16B H 0.5937 0.3899 0.4775 0.096 Uiso 1 1 calc R . .
C17 C 0.6337(3) 0.2151(2) 0.5823(4) 0.151(4) Uani 1 1 d D . .
C18 C 0.5957(5) 0.1943(5) 0.5413(5) 0.080(5) Uiso 0.50 1 d P . .
C18' C 0.5764(4) 0.2099(6) 0.5704(8) 0.149(7) Uiso 0.50 1 d PD . .
C19 C 0.5960(6) 0.2159(5) 0.6304(6) 0.091(5) Uiso 0.50 1 d P . .
C19' C 0.6303(6) 0.2122(6) 0.6432(6) 0.111(6) Uiso 0.50 1 d P . .
C20 C 0.6848(4) 0.1859(4) 0.5824(5) 0.149(5) Uiso 0.70 1 d PD . .
C20' C 0.6605(8) 0.1855(7) 0.5391(7) 0.100(8) Uiso 0.30 1 d PD . .
C21 C 0.8027(4) 0.2998(5) 0.5869(4) 0.220(7) Uani 1 1 d . . .
H21A H 0.7928 0.2693 0.5718 0.331 Uiso 1 1 calc R . .
H21B H 0.7893 0.3016 0.6198 0.331 Uiso 1 1 calc R . .
H21C H 0.8381 0.3013 0.5885 0.331 Uiso 1 1 calc R . .
C22 C 0.8285(3) 0.5251(3) 0.6191(3) 0.073(2) Uani 1 1 d . . .
C23 C 0.7969(3) 0.5415(3) 0.6626(3) 0.203(5) Uani 1 1 d . . .
H23A H 0.8046 0.5751 0.6709 0.305 Uiso 1 1 calc R . .
H23B H 0.8034 0.5206 0.6906 0.305 Uiso 1 1 calc R . .
H23C H 0.7625 0.5391 0.6538 0.305 Uiso 1 1 calc R . .
C24 C 0.8176(2) 0.5574(2) 0.5763(3) 0.122(3) Uani 1 1 d . . .
H24A H 0.8378 0.5477 0.5487 0.182 Uiso 1 1 calc R . .
H24B H 0.8245 0.5911 0.5848 0.182 Uiso 1 1 calc R . .
H24C H 0.7833 0.5542 0.5676 0.182 Uiso 1 1 calc R . .
C25 C 0.8819(3) 0.5303(2) 0.6316(2) 0.138(3) Uani 1 1 d . . .
H25A H 0.9016 0.5186 0.6045 0.206 Uiso 1 1 calc R . .
H25B H 0.8892 0.5113 0.6606 0.206 Uiso 1 1 calc R . .
H25C H 0.8893 0.5645 0.6377 0.206 Uiso 1 1 calc R . .
C26 C 0.6501(4) 0.5548(4) 0.6966(4) 0.559(12) Uani 1 1 d D . .
H26A H 0.6346 0.5254 0.7102 0.671 Uiso 1 1 calc R . .
H26B H 0.6721 0.5447 0.6701 0.671 Uiso 1 1 calc R . .
C27 C 0.6795(4) 0.5819(6) 0.7371(4) 0.391(11) Uani 1 1 d D . .
H27A H 0.7031 0.5596 0.7514 0.587 Uiso 1 1 calc R . .
H27B H 0.6572 0.5933 0.7622 0.587 Uiso 1 1 calc R . .
H27C H 0.6965 0.6096 0.7228 0.587 Uiso 1 1 calc R . .
Cl1 Cl 0.8167(9) 0.1833(9) 0.6833(9) 0.196(7) Uiso 0.08334 2 d SP . .
Cl2 Cl 0.5112(4) 0.5112(4) 0.5112(4) 0.196(7) Uiso 0.16667 2 d SP . .
Cl3 Cl 0.663(2) 0.130(3) 0.378(3) 0.196(7) Uiso 0.08334 2 d SP . .

loop_
_atom_site_aniso_label
_atom_site_aniso_U_11
_atom_site_aniso_U_22
_atom_site_aniso_U_33
_atom_site_aniso_U_23
_atom_site_aniso_U_13
_atom_site_aniso_U_12
K1 0.0712(16) 0.0677(15) 0.0734(15) 0.000 0.0187(12) 0.000
Co1 0.0642(5) 0.0642(5) 0.0642(5) 0.0027(5) 0.0027(5) 0.0027(5)
O1 0.073(3) 0.054(3) 0.096(3) 0.003(3) 0.018(3) 0.016(3)
O2 0.072(3) 0.070(3) 0.090(4) -0.011(3) 0.018(3) 0.005(3)
O3 0.059(3) 0.056(3) 0.072(3) -0.008(2) 0.012(2) -0.008(3)
O4 0.127(6) 0.314(12) 0.165(8) 0.167(9) 0.065(5) 0.144(7)
O5 0.090(4) 0.151(4) 0.051(3) 0.001(3) -0.013(3) -0.015(3)
C1 0.069(7) 0.068(7) 0.066(5) 0.023(5) 0.010(5) 0.002(5)
C2 0.073(5) 0.036(5) 0.169(7) 0.009(5) 0.042(5) 0.020(4)
C3 0.061(5) 0.041(5) 0.072(6) -0.011(5) 0.002(4) -0.023(4)
C4 0.072(6) 0.039(5) 0.097(7) 0.005(5) 0.026(5) -0.010(4)
C5 0.045(5) 0.068(6) 0.142(8) -0.009(6) 0.019(5) -0.020(4)
C6 0.114(7) 0.040(5) 0.093(7) 0.014(5) -0.019(5) -0.022(5)
C7 0.077(5) 0.048(5) 0.094(6) 0.003(5) 0.016(5) -0.014(4)
C8 0.060(5) 0.052(5) 0.075(6) -0.010(5) 0.012(5) -0.022(4)
C9 0.101(6) 0.118(7) 0.082(6) 0.036(5) 0.017(5) -0.021(5)
C10 0.087(6) 0.058(5) 0.049(5) 0.003(5) -0.015(4) -0.014(5)
C11 0.214(14) 0.029(6) 0.071(7) -0.029(5) -0.065(8) 0.052(8)
C12 0.024(5) 0.121(10) 0.081(6) 0.009(7) 0.018(4) -0.003(6)
C13 0.079(6) 0.050(5) 0.086(6) -0.011(5) -0.027(5) -0.005(5)
C14 0.066(6) 0.082(6) 0.053(5) 0.002(5) -0.025(4) -0.014(5)
C15 0.088(6) 0.053(6) 0.072(5) 0.012(4) -0.017(4) -0.006(5)
C16 0.063(6) 0.075(5) 0.101(6) -0.008(5) -0.014(5) 0.020(4)
C17 0.173(10) 0.074(7) 0.208(12) 0.020(7) -0.054(9) -0.067(6)
C21 0.139(10) 0.320(15) 0.202(13) -0.183(13) 0.032(9) -0.138(11)
C22 0.066(5) 0.062(6) 0.091(6) -0.012(5) -0.027(5) -0.018(5)
C23 0.201(10) 0.193(10) 0.216(10) -0.151(9) 0.123(9) -0.056(8)
C24 0.130(7) 0.073(5) 0.161(8) 0.028(6) -0.054(6) 0.010(5)
C25 0.189(10) 0.077(6) 0.147(7) 0.032(5) -0.064(7) -0.011(6)
C26 0.332(15) 1.25(4) 0.097(11) 0.08(2) -0.080(11) -0.502
C27 0.207(13) 0.74(3) 0.225(14) -0.04(2) 0.042(11) 0.123(18)

loop_
_atom_type_symbol
_atom_type_description
_atom_type_scat_dispersion_real
_atom_type_scat_dispersion_imag
_atom_type_scat_source
C C 0.0033 0.0016 'International Tables Vol C Tables 4.2.6.8 and 6.1.1.4'
H H 0.0000 0.0000 'International Tables Vol C Tables 4.2.6.8 and 6.1.1.4'
O O 0.0106 0.0060 'International Tables Vol C Tables 4.2.6.8 and 6.1.1.4'
Co Co 0.3494 0.9721 'International Tables Vol C Tables 4.2.6.8 and 6.1.1.4'
K K 0.2009 0.2494 'International Tables Vol C Tables 4.2.6.8 and 6.1.1.4'
Cl Cl 0.1484 0.1585 'International Tables Vol C Tables 4.2.6.8 and 6.1.1.4'

loop_
_geom_angle_atom_site_label_1
_geom_angle_atom_site_label_2
_geom_angle_atom_site_label_3
_geom_angle
_geom_angle_site_symmetry_1
_geom_angle_site_symmetry_3
_geom_angle_publ_flag
O3 K1 O3 125.5(2) 15_645 . ?
O3 K1 O2 59.99(13) 15_645 15_645 ?
O3 K1 O2 169.88(13) . 15_645 ?
O3 K1 O2 169.88(13) 15_645 . ?
O3 K1 O2 59.99(13) . . ?
O2 K1 O2 116.2(2) 15_645 . ?
O3 K1 C15 102.74(14) 15_645 . ?
O3 K1 C15 69.13(16) . . ?
O2 K1 C15 119.44(17) 15_645 . ?
O2 K1 C15 70.42(15) . . ?
O3 K1 C15 69.13(16) 15_645 15_645 ?
O3 K1 C15 102.74(14) . 15_645 ?
O2 K1 C15 70.42(15) 15_645 15_645 ?
O2 K1 C15 119.44(17) . 15_645 ?
C15 K1 C15 163.0(3) . 15_645 ?
O3 K1 C14 89.38(18) 15_645 . ?
O3 K1 C14 92.94(16) . . ?
O2 K1 C14 95.72(17) 15_645 . ?
O2 K1 C14 81.59(18) . . ?
C15 K1 C14 23.81(12) . . ?
C15 K1 C14 158.12(15) 15_645 . ?
O3 K1 C14 92.94(16) 15_645 15_645 ?
O3 K1 C14 89.38(18) . 15_645 ?
O2 K1 C14 81.59(18) 15_645 15_645 ?
O2 K1 C14 95.72(17) . 15_645 ?
C15 K1 C14 158.12(16) . 15_645 ?
C15 K1 C14 23.81(12) 15_645 15_645 ?
C14 K1 C14 174.9(3) . 15_645 ?
O3 K1 C11 74.3(3) 15_645 15_645 ?
O3 K1 C11 69.6(3) . 15_645 ?
O2 K1 C11 106.4(2) 15_645 15_645 ?
O2 K1 C11 115.6(3) . 15_645 ?
C15 K1 C11 125.0(2) . 15_645 ?
C15 K1 C11 39.35(17) 15_645 15_645 ?
C14 K1 C11 140.0(2) . 15_645 ?
C14 K1 C11 45.05(18) 15_645 15_645 ?
O3 K1 C11 69.6(3) 15_645 . ?
O3 K1 C11 74.3(3) . . ?
O2 K1 C11 115.6(3) 15_645 . ?
O2 K1 C11 106.4(2) . . ?
C15 K1 C11 39.35(17) . . ?
C15 K1 C11 125.0(2) 15_645 . ?
C14 K1 C11 45.05(18) . . ?
C14 K1 C11 140.0(2) 15_645 . ?
C11 K1 C11 95.0(3) 15_645 . ?
O3 K1 C13 66.20(17) 15_645 . ?
O3 K1 C13 104.76(15) . . ?
O2 K1 C13 85.18(15) 15_645 . ?
O2 K1 C13 104.81(18) . . ?
C15 K1 C13 40.68(16) . . ?
C15 K1 C13 135.26(16) 15_645 . ?
C14 K1 C13 23.23(13) . . ?
C14 K1 C13 158.95(16) 15_645 . ?
C11 K1 C13 125.4(3) 15_645 . ?
C11 K1 C13 37.0(2) . . ?
O3 K1 C13 104.76(15) 15_645 15_645 ?
O3 K1 C13 66.20(17) . 15_645 ?
O2 K1 C13 104.81(18) 15_645 15_645 ?
O2 K1 C13 85.18(15) . 15_645 ?
C15 K1 C13 135.26(16) . 15_645 ?
C15 K1 C13 40.68(16) 15_645 15_645 ?
C14 K1 C13 158.95(16) . 15_645 ?
C14 K1 C13 23.23(13) 15_645 15_645 ?
C11 K1 C13 37.0(2) 15_645 15_645 ?
C11 K1 C13 125.4(3) . 15_645 ?
C13 K1 C13 161.3(3) . 15_645 ?
O1 Co1 O1 89.81(17) 5 . ?
O1 Co1 O1 89.81(17) 5 9 ?
O1 Co1 O1 89.81(17) . 9 ?
O1 Co1 O5 88.33(17) 5 5 ?
O1 Co1 O5 88.52(17) . 5 ?
O1 Co1 O5 177.51(19) 9 5 ?
O1 Co1 O5 88.52(17) 5 9 ?
O1 Co1 O5 177.51(19) . 9 ?
O1 Co1 O5 88.33(17) 9 9 ?
O5 Co1 O5 93.28(18) 5 9 ?
O1 Co1 O5 177.51(19) 5 . ?
O1 Co1 O5 88.33(17) . . ?
O1 Co1 O5 88.52(17) 9 . ?
O5 Co1 O5 93.28(18) 5 . ?
O5 Co1 O5 93.28(18) 9 . ?
C1 O1 Co1 132.6(5) . . ?
C1 O2 K1 122.9(5) . . ?
C2 O3 C3 109.8(5) . . ?
C2 O3 K1 120.2(3) . . ?
C3 O3 K1 129.9(3) . . ?
C21 O4 C11 120.4(14) . . ?
C26 O5 Co1 122.9(6) . . ?
O1 C1 O2 126.2(7) . . ?
O1 C1 C2 114.2(7) . . ?
O2 C1 C2 119.2(7) . . ?
O3 C2 C1 114.4(6) . . ?
C8 C3 C4 121.6(7) . . ?
C8 C3 O3 120.5(6) . . ?
C4 C3 O3 118.0(7) . . ?
C3 C4 C5 116.5(7) . . ?
C3 C4 C16 123.1(7) . . ?
C5 C4 C16 120.4(8) . . ?
C6 C5 C4 124.7(7) . . ?
C7 C6 C5 110.9(6) . . ?
C7 C6 C17 123.8(8) . . ?
C5 C6 C17 124.1(8) . . ?
C6 C7 C8 130.7(7) . . ?
C3 C8 C7 115.1(7) . . ?
C3 C8 C9 120.7(6) . . ?
C7 C8 C9 124.1(7) . . ?
C8 C9 C10 119.6(5) . . ?
C15 C10 C11 110.9(7) . . ?
C15 C10 C9 119.7(8) . . ?
C11 C10 C9 129.4(9) . . ?
C15 C10 K1 74.9(4) . . ?
C11 C10 K1 75.6(5) . . ?
C9 C10 K1 115.1(3) . . ?
C12 C11 C10 131.2(8) . . ?
C12 C11 O4 122.0(12) . . ?
C10 C11 O4 106.8(12) . . ?
C12 C11 K1 83.2(6) . . ?
C10 C11 K1 80.8(4) . . ?
O4 C11 K1 112.6(5) . . ?
C13 C12 C11 113.3(8) . . ?
C13 C12 C16 128.6(8) . 15_645 ?
C11 C12 C16 118.1(10) . 15_645 ?
C13 C12 K1 75.7(5) . . ?
C11 C12 K1 75.1(5) . . ?
C16 C12 K1 117.3(4) 15_645 . ?
C12 C13 C14 125.3(8) . . ?
C12 C13 K1 82.9(5) . . ?
C14 C13 K1 76.5(4) . . ?
C13 C14 C15 117.8(7) . . ?
C13 C14 C22 121.4(8) . . ?
C15 C14 C22 120.8(8) . . ?
C13 C14 K1 80.3(4) . . ?
C15 C14 K1 78.6(4) . . ?
C22 C14 K1 110.9(4) . . ?
C10 C15 C14 121.3(7) . . ?
C10 C15 K1 82.2(4) . . ?
C14 C15 K1 77.6(4) . . ?
C12 C16 C4 122.6(6) 15_645 . ?
C18 C17 C19 98.8(9) . . ?
C18 C17 C19' 129.3(10) . . ?
C19 C17 C19' 35.0(6) . . ?
C18 C17 C20 112.4(9) . . ?
C19 C17 C20 122.8(10) . . ?
C19' C17 C20 91.4(9) . . ?
C18 C17 C6 108.9(8) . . ?
C19 C17 C6 101.9(7) . . ?
C19' C17 C6 102.5(8) . . ?
C20 C17 C6 110.8(7) . . ?
C18 C17 C20' 67.0(10) . . ?
C19 C17 C20' 149.9(10) . . ?
C19' C17 C20' 137.2(12) . . ?
C20 C17 C20' 49.9(9) . . ?
C6 C17 C20' 107.7(10) . . ?
C18 C17 C18' 37.7(8) . . ?
C19 C17 C18' 63.8(9) . . ?
C19' C17 C18' 98.2(11) . . ?
C20 C17 C18' 143.4(10) . . ?
C6 C17 C18' 101.5(8) . . ?
C20' C17 C18' 104.5(13) . . ?
C18' C18 C17 69.9(7) . . ?
C18' C18 C20' 125.4(11) . . ?
C17 C18 C20' 55.9(5) . . ?
C18 C18' C17 72.4(9) . . ?
C18 C18' C19 127.0(12) . . ?
C17 C18' C19 59.8(7) . . ?
C19' C19 C17 72.4(14) . . ?
C19' C19 C18' 127.5(17) . . ?
C17 C19 C18' 56.4(5) . . ?
C19 C19' C17 72.5(14) . . ?
C20' C20 C17 65.0(4) . . ?
C20 C20' C17 65.1(4) . . ?
C20 C20' C18 117.1(9) . . ?
C17 C20' C18 57.1(7) . . ?
C24 C22 C25 108.4(6) . . ?
C24 C22 C14 108.8(6) . . ?
C25 C22 C14 109.1(6) . . ?
C24 C22 C23 108.7(7) . . ?
C25 C22 C23 110.1(6) . . ?
C14 C22 C23 111.7(7) . . ?
C27 C26 O5 108.5(7) . . ?
Cl3 Cl1 Cl3 37(2) 17_545 24_554 ?
Cl3 Cl1 Cl3 37(2) 17_545 15_645 ?
Cl3 Cl1 Cl3 37(2) 24_554 15_645 ?
Cl3 Cl3 Cl3 60.000(9) 11_556 8_645 ?
Cl3 Cl3 Cl1 71.5(12) 11_556 15_645 ?
Cl3 Cl3 Cl1 71.5(12) 8_645 15_645 ?

loop_
_geom_bond_atom_site_label_1
_geom_bond_atom_site_label_2
_geom_bond_distance
_geom_bond_site_symmetry_2
_geom_bond_publ_flag
K1 O3 2.677(4) 15_645 ?
K1 O3 2.677(4) . ?
K1 O2 2.689(4) 15_645 ?
K1 O2 2.689(4) . ?
K1 C15 3.404(6) . ?
K1 C15 3.404(6) 15_645 ?
K1 C14 3.392(6) . ?
K1 C14 3.392(6) 15_645 ?
K1 C11 3.427(9) 15_645 ?
K1 C11 3.427(8) . ?
K1 C13 3.438(6) . ?
K1 C13 3.438(6) 15_645 ?
Co1 O1 2.047(4) 5 ?
Co1 O1 2.047(4) . ?
Co1 O1 2.047(4) 9 ?
Co1 O5 2.087(4) 5 ?
Co1 O5 2.087(4) 9 ?
Co1 O5 2.087(4) . ?
O1 C1 1.251(7) . ?
O2 C1 1.260(6) . ?
O3 C2 1.417(5) . ?
O3 C3 1.408(6) . ?
O4 C21 1.107(15) . ?
O4 C11 1.454(13) . ?
O5 C26 1.481(12) . ?
C1 C2 1.476(7) . ?
C3 C8 1.389(8) . ?
C3 C4 1.349(7) . ?
C4 C5 1.397(8) . ?
C4 C16 1.532(7) . ?
C5 C6 1.414(8) . ?
C6 C7 1.289(7) . ?
C6 C17 1.583(9) . ?
C7 C8 1.360(7) . ?
C8 C9 1.493(7) . ?
C9 C10 1.585(8) . ?
C10 C15 1.374(8) . ?
C10 C11 1.418(12) . ?
C11 C12 1.307(12) . ?
C12 C13 1.298(9) . ?
C12 C16 1.497(10) 15_645 ?
C13 C14 1.376(8) . ?
C14 C15 1.402(7) . ?
C14 C22 1.492(8) . ?
C16 C12 1.497(10) 15_645 ?
C17 C18 1.614(14) . ?
C17 C19 1.651(16) . ?
C17 C19' 1.650(17) . ?
C17 C20 1.5906(10) . ?
C17 C20' 1.5903(10) . ?
C17 C18' 1.5902(10) . ?
C18 C18' 1.04(2) . ?
C18 C20' 1.77(2) . ?
C18' C19 1.71(2) . ?
C19 C19' 0.994(18) . ?
C20 C20' 1.34(2) . ?
C22 C24 1.480(7) . ?
C22 C25 1.488(8) . ?
C22 C23 1.521(8) . ?
C26 C27 1.539(9) . ?
Cl1 Cl3 2.24(6) 17_545 ?
Cl1 Cl3 2.24(6) 24_554 ?
Cl1 Cl3 2.24(6) 15_645 ?
Cl3 Cl3 1.43(9) 11_556 ?
Cl3 Cl3 1.43(9) 8_645 ?
Cl3 Cl1 2.24(6) 15_645 ?
